data_4509876
loop_
_publ_author_name
'Zhang, Rui'
'Zhao, Yanxia'
'Wang, Jiamin'
'Ji, Liguo'
'Yang, Xiao-Juan'
'Wu, Biao'

_publ_section_title
;
 Chloride Encapsulation by a Tripodal Tris(4-pyridylurea) Ligand and
 Effects of Countercations on the Secondary Coordination Sphere
;
_journal_issue 2
_journal_name_full 'Crystal Growth &amp; Design'
_journal_page_first 544
_journal_paper_doi 10.1021/cg401345z
_journal_volume 14
_journal_year 2014
_chemical_formula_sum 'C24 H30 F K N10 O6'
_chemical_formula_weight 612.68
_chemical_name_systematic
; 
 ? 
;
_space_group_IT_number 205
_symmetry_cell_setting cubic
_symmetry_space_group_name_Hall '-P 2ac 2ab 3'
_symmetry_space_group_name_H-M 'P a -3'
_atom_sites_solution_hydrogens geom
_atom_sites_solution_primary direct
_atom_sites_solution_secondary difmap
_audit_creation_method SHELXL-97
_cell_angle_alpha 90.00
_cell_angle_beta 90.00
_cell_angle_gamma 90.00
_cell_formula_units_Z 8
_cell_length_a 18.037(6)
_cell_length_b 18.037(6)
_cell_length_c 18.037(6)
_cell_measurement_reflns_used 3972
_cell_measurement_temperature 296(2)
_cell_measurement_theta_max 20.70
_cell_measurement_theta_min 2.26
_cell_volume 5868(3)
_computing_cell_refinement 'Bruker SAINT'
_computing_data_collection 'Bruker APEX2'
_computing_data_reduction 'Bruker SAINT'
_computing_molecular_graphics 'Bruker SHELXTL'
_computing_publication_material 'Bruker SHELXTL'
_computing_structure_refinement 'SHELXL-97 (Sheldrick, 2008)'
_computing_structure_solution 'SHELXS-97 (Sheldrick, 2008)'
_diffrn_ambient_temperature 296(2)
_diffrn_measured_fraction_theta_full 0.984
_diffrn_measured_fraction_theta_max 0.984
_diffrn_measurement_device_type 'Bruker APEX-II CCD'
_diffrn_measurement_method '\f and \w scans'
_diffrn_radiation_monochromator graphite
_diffrn_radiation_source 'fine-focus sealed tube'
_diffrn_radiation_type MoK\a
_diffrn_radiation_wavelength 0.71073
_diffrn_reflns_av_R_equivalents 0.0599
_diffrn_reflns_av_sigmaI/netI 0.0212
_diffrn_reflns_limit_h_max 21
_diffrn_reflns_limit_h_min -13
_diffrn_reflns_limit_k_max 20
_diffrn_reflns_limit_k_min -21
_diffrn_reflns_limit_l_max 21
_diffrn_reflns_limit_l_min -21
_diffrn_reflns_number 27599
_diffrn_reflns_theta_full 25.14
_diffrn_reflns_theta_max 25.14
_diffrn_reflns_theta_min 2.26
_exptl_absorpt_coefficient_mu 0.244
_exptl_absorpt_correction_T_max 0.9760
_exptl_absorpt_correction_T_min 0.9529
_exptl_absorpt_correction_type multi-scan
_exptl_absorpt_process_details SADABS
_exptl_crystal_colour colorlss
_exptl_crystal_density_diffrn 1.387
_exptl_crystal_density_method 'not measured'
_exptl_crystal_description block
_exptl_crystal_F_000 2560
_exptl_crystal_size_max 0.20
_exptl_crystal_size_mid 0.10
_exptl_crystal_size_min 0.10
_refine_diff_density_max 0.853
_refine_diff_density_min -0.385
_refine_diff_density_rms 0.067
_refine_ls_extinction_method none
_refine_ls_goodness_of_fit_ref 1.033
_refine_ls_hydrogen_treatment mixed
_refine_ls_matrix_type full
_refine_ls_number_parameters 127
_refine_ls_number_reflns 1733
_refine_ls_number_restraints 0
_refine_ls_restrained_S_all 1.033
_refine_ls_R_factor_all 0.1054
_refine_ls_R_factor_gt 0.0750
_refine_ls_shift/su_max 0.000
_refine_ls_shift/su_mean 0.000
_refine_ls_structure_factor_coef Fsqd
_refine_ls_weighting_details 'calc w=1/[\s^2^(Fo^2^)+(0.0300P)^2^+16.0630P] where P=(Fo^2^+2Fc^2^)/3'
_refine_ls_weighting_scheme calc
_refine_ls_wR_factor_gt 0.1486
_refine_ls_wR_factor_ref 0.1681
_reflns_number_gt 1217
_reflns_number_total 1733
_reflns_threshold_expression >2sigma(I)
_cod_data_source_file cg401345z_si_002.cif
_cod_data_source_block 7
_cod_depositor_comments
;
The following automatic conversions were performed:

'_symmetry_cell_setting' value 'Cubic' changed to 'cubic' according
to
/usr/data/users/saulius/automatic-downloads/current/ACS/lib/dictionaries/cif_core.dic
dictionary named 'cif_core.dic' version 2.4.2 from
2011-04-26.

'_exptl_absorpt_correction_type' value 'Multi-scan'
changed to 'multi-scan' according to
/usr/data/users/saulius/automatic-downloads/current/ACS/lib/dictionaries/cif_core.dic
dictionary named 'cif_core.dic' version 2.4.2 from 2011-04-26.

Automatic conversion script
Id: cif_fix_values 2281 2013-09-26 08:29:07Z andrius 
;
_cod_original_sg_symbol_H-M Pa-3
_cod_database_code 4509876

loop_
_symmetry_equiv_pos_as_xyz
'x, y, z'
'-x+1/2, -y, z+1/2'
'-x, y+1/2, -z+1/2'
'x+1/2, -y+1/2, -z'
'z, x, y'
'z+1/2, -x+1/2, -y'
'-z+1/2, -x, y+1/2'
'-z, x+1/2, -y+1/2'
'y, z, x'
'-y, z+1/2, -x+1/2'
'y+1/2, -z+1/2, -x'
'-y+1/2, -z, x+1/2'
'-x, -y, -z'
'x-1/2, y, -z-1/2'
'x, -y-1/2, z-1/2'
'-x-1/2, y-1/2, z'
'-z, -x, -y'
'-z-1/2, x-1/2, y'
'z-1/2, x, -y-1/2'
'z, -x-1/2, y-1/2'
'-y, -z, -x'
'y, -z-1/2, x-1/2'
'-y-1/2, z-1/2, x'
'y-1/2, z, -x-1/2'

loop_
_atom_site_label
_atom_site_type_symbol
_atom_site_fract_x
_atom_site_fract_y
_atom_site_fract_z
_atom_site_U_iso_or_equiv
_atom_site_adp_type
_atom_site_occupancy
_atom_site_symmetry_multiplicity
_atom_site_calc_flag
_atom_site_refinement_flags
K1 K 0.93610(5) 0.93610(5) -0.06390(5) 0.0474(4) Uani 1 3 d S
O1 O 0.90389(19) 0.93735(18) -0.20751(17) 0.0708(9) Uani 1 1 d .
O2 O 0.9436(4) 0.9594(3) 0.0877(3) 0.147(2) Uani 1 1 d .
N1 N 0.82281(18) 1.17719(18) -0.32281(18) 0.0509(14) Uani 1 3 d S
N3 N 0.9257(2) 0.9242(2) -0.3309(2) 0.0725(12) Uani 1 1 d .
H3 H 0.9271 0.9480 -0.3722 0.087 Uiso 1 1 calc R
N2 N 0.8876(3) 1.0354(2) -0.2839(3) 0.0820(13) Uani 1 1 d .
H2 H 0.8921 1.0513 -0.3286 0.098 Uiso 1 1 calc R
N4 N 0.9770(3) 0.6993(3) -0.3523(3) 0.1025(18) Uani 1 1 d .
C5 C 0.9239(3) 0.7977(3) -0.2809(3) 0.0643(12) Uani 1 1 d .
H5 H 0.8986 0.8118 -0.2382 0.077 Uiso 1 1 calc R
C6 C 0.9421(3) 0.7248(3) -0.2927(3) 0.0808(15) Uani 1 1 d .
H6 H 0.9291 0.6907 -0.2563 0.097 Uiso 1 1 calc R
C3 C 0.9058(3) 0.9641(3) -0.2696(3) 0.0634(13) Uani 1 1 d .
C1 C 0.8008(3) 1.1335(3) -0.2580(3) 0.0714(13) Uani 1 1 d .
H1A H 0.7595 1.1019 -0.2717 0.086 Uiso 1 1 calc R
H1B H 0.7836 1.1671 -0.2196 0.086 Uiso 1 1 calc R
C4 C 0.9436(2) 0.8499(3) -0.3335(2) 0.0648(13) Uani 1 1 d .
C8 C 0.9813(4) 0.8252(4) -0.3947(3) 0.0937(19) Uani 1 1 d .
H8 H 0.9965 0.8587 -0.4308 0.112 Uiso 1 1 calc R
C2 C 0.8608(4) 1.0869(3) -0.2274(3) 0.0885(18) Uani 1 1 d .
H2A H 0.9013 1.1181 -0.2107 0.106 Uiso 1 1 calc R
H2B H 0.8424 1.0593 -0.1850 0.106 Uiso 1 1 calc R
C7 C 0.9960(4) 0.7538(6) -0.4025(3) 0.112(3) Uani 1 1 d .
H7 H 1.0211 0.7393 -0.4451 0.134 Uiso 1 1 calc R
F1 F 0.93213(17) 0.06787(17) 0.56787(17) 0.143(3) Uani 1 3 d S

loop_
_atom_site_aniso_label
_atom_site_aniso_U_11
_atom_site_aniso_U_22
_atom_site_aniso_U_33
_atom_site_aniso_U_23
_atom_site_aniso_U_13
_atom_site_aniso_U_12
K1 0.0474(4) 0.0474(4) 0.0474(4) -0.0010(4) -0.0010(4) -0.0010(4)
O1 0.084(2) 0.073(2) 0.0551(19) 0.0139(17) -0.0087(16) 0.0050(18)
O2 0.166(5) 0.152(5) 0.124(4) -0.007(4) 0.026(4) -0.019(4)
N1 0.0509(14) 0.0509(14) 0.0509(14) -0.0044(15) 0.0044(15) 0.0044(15)
N3 0.083(3) 0.080(3) 0.054(2) 0.019(2) -0.003(2) -0.017(2)
N2 0.100(3) 0.073(3) 0.073(3) 0.024(2) -0.014(3) -0.006(3)
N4 0.107(4) 0.125(4) 0.075(3) -0.031(3) -0.026(3) 0.051(3)
C5 0.060(3) 0.080(3) 0.053(3) 0.002(2) -0.002(2) 0.003(2)
C6 0.088(4) 0.091(4) 0.064(3) -0.004(3) -0.014(3) 0.019(3)
C3 0.057(3) 0.076(3) 0.057(3) 0.016(2) -0.016(2) -0.013(2)
C1 0.085(4) 0.074(3) 0.055(3) -0.004(2) 0.005(3) -0.007(3)
C4 0.050(3) 0.101(4) 0.043(2) -0.001(2) -0.008(2) -0.006(3)
C8 0.094(4) 0.128(6) 0.059(3) -0.012(4) 0.009(3) 0.003(4)
C2 0.125(5) 0.070(3) 0.070(3) 0.002(3) -0.031(3) -0.009(3)
C7 0.096(5) 0.183(8) 0.057(4) -0.018(5) 0.000(3) 0.023(5)
F1 0.143(3) 0.143(3) 0.143(3) -0.051(2) 0.051(2) 0.051(2)

loop_
_atom_type_symbol
_atom_type_description
_atom_type_scat_dispersion_real
_atom_type_scat_dispersion_imag
_atom_type_scat_source
C C 0.0033 0.0016 'International Tables Vol C Tables 4.2.6.8 and 6.1.1.4'
H H 0.0000 0.0000 'International Tables Vol C Tables 4.2.6.8 and 6.1.1.4'
N N 0.0061 0.0033 'International Tables Vol C Tables 4.2.6.8 and 6.1.1.4'
O O 0.0106 0.0060 'International Tables Vol C Tables 4.2.6.8 and 6.1.1.4'
F F 0.0171 0.0103 'International Tables Vol C Tables 4.2.6.8 and 6.1.1.4'
K K 0.2009 0.2494 'International Tables Vol C Tables 4.2.6.8 and 6.1.1.4'

loop_
_geom_angle_atom_site_label_1
_geom_angle_atom_site_label_2
_geom_angle_atom_site_label_3
_geom_angle
_geom_angle_site_symmetry_1
_geom_angle_site_symmetry_3
O1 K1 O1 78.27(12) 9_564 5_654
O1 K1 O2 166.56(16) 9_564 9_564
O1 K1 O2 111.34(15) 5_654 9_564
O1 K1 O2 94.16(15) 9_564 5_654
O1 K1 O2 166.56(16) 5_654 5_654
O2 K1 O2 78.14(19) 9_564 5_654
O1 K1 O2 111.34(15) 9_564 .
O1 K1 O2 94.16(15) 5_654 .
O2 K1 O2 78.14(19) 9_564 .
O2 K1 O2 78.14(19) 5_654 .
O1 K1 O2 150.67(16) 9_564 17_676
O1 K1 O2 90.78(14) 5_654 17_676
O2 K1 O2 41.72(6) 9_564 17_676
O2 K1 O2 90.63(16) 5_654 17_676
O2 K1 O2 41.72(6) . 17_676
O1 K1 O2 126.44(15) 9_564 13_775
O1 K1 O2 150.67(16) 5_654 13_775
O2 K1 O2 41.72(6) 9_564 13_775
O2 K1 O2 41.72(6) 5_654 13_775
O2 K1 O2 90.63(16) . 13_775
O2 K1 O2 73.87(17) 17_676 13_775
O1 K1 O2 90.78(14) 9_564 21_766
O1 K1 O2 126.44(15) 5_654 21_766
O2 K1 O2 90.63(16) 9_564 21_766
O2 K1 O2 41.72(6) 5_654 21_766
O2 K1 O2 41.72(6) . 21_766
O2 K1 O2 73.87(17) 17_676 21_766
O2 K1 O2 73.87(18) 13_775 21_766
O1 K1 K1 133.22(8) 9_564 13_775
O1 K1 K1 133.22(8) 5_654 13_775
O2 K1 K1 46.70(12) 9_564 13_775
O2 K1 K1 46.70(12) 5_654 13_775
O2 K1 K1 46.70(12) . 13_775
O2 K1 K1 43.93(11) 17_676 13_775
O2 K1 K1 43.93(11) 13_775 13_775
O2 K1 K1 43.93(11) 21_766 13_775
K1 O2 K1 89.37(16) . 13_775
C1 N1 C1 111.0(3) 10_765 7_573
C1 N1 C1 111.0(3) 10_765 .
C1 N1 C1 111.0(3) 7_573 .
C3 N3 C4 126.9(4) . .
C3 N3 H3 116.5 . .
C4 N3 H3 116.5 . .
C3 N2 C2 123.5(4) . .
C3 N2 H2 118.3 . .
C2 N2 H2 118.3 . .
C6 N4 C7 113.6(6) . .
C6 C5 C4 118.9(5) . .
C6 C5 H5 120.6 . .
C4 C5 H5 120.6 . .
N4 C6 C5 124.9(6) . .
N4 C6 H6 117.6 . .
C5 C6 H6 117.6 . .
O1 C3 N2 123.0(5) . .
O1 C3 N3 122.8(5) . .
N2 C3 N3 114.2(4) . .
N1 C1 C2 113.9(5) . .
N1 C1 H1A 108.8 . .
C2 C1 H1A 108.8 . .
N1 C1 H1B 108.8 . .
C2 C1 H1B 108.8 . .
H1A C1 H1B 107.7 . .
C8 C4 N3 117.4(5) . .
C8 C4 C5 117.3(6) . .
N3 C4 C5 125.2(4) . .
C7 C8 C4 120.1(7) . .
C7 C8 H8 120.0 . .
C4 C8 H8 120.0 . .
N2 C2 C1 110.1(4) . .
N2 C2 H2A 109.6 . .
C1 C2 H2A 109.6 . .
N2 C2 H2B 109.6 . .
C1 C2 H2B 109.6 . .
H2A C2 H2B 108.2 . .
C8 C7 N4 125.2(6) . .
C8 C7 H7 117.4 . .
N4 C7 H7 117.4 . .

loop_
_geom_bond_atom_site_label_1
_geom_bond_atom_site_label_2
_geom_bond_distance
_geom_bond_site_symmetry_2
K1 O1 2.655(3) 9_564
K1 O1 2.655(3) 5_654
K1 O2 2.771(6) 9_564
K1 O2 2.771(6) 5_654
K1 O2 2.771(6) .
K1 O2 2.906(6) 17_676
K1 O2 2.906(6) 13_775
K1 O2 2.906(6) 21_766
K1 K1 3.993(3) 13_775
O1 C3 1.219(5) .
O2 K1 2.906(6) 13_775
N1 C1 1.464(5) 10_765
N1 C1 1.464(5) 7_573
N1 C1 1.464(5) .
N3 C3 1.367(6) .
N3 C4 1.380(7) .
N3 H3 0.8600 .
N2 C3 1.352(6) .
N2 C2 1.460(7) .
N2 H2 0.8600 .
N4 C6 1.328(7) .
N4 C7 1.379(9) .
C5 C6 1.372(7) .
C5 C4 1.383(7) .
C5 H5 0.9300 .
C6 H6 0.9300 .
C1 C2 1.478(7) .
C1 H1A 0.9700 .
C1 H1B 0.9700 .
C4 C8 1.370(7) .
C8 C7 1.322(10) .
C8 H8 0.9300 .
C2 H2A 0.9700 .
C2 H2B 0.9700 .
C7 H7 0.9300 .

loop_
_geom_hbond_atom_site_label_D
_geom_hbond_atom_site_label_H
_geom_hbond_atom_site_label_A
_geom_hbond_distance_DH
_geom_hbond_distance_HA
_geom_hbond_distance_DA
_geom_hbond_angle_DHA
_geom_hbond_site_symmetry_A
N2 H2 F1 0.86 2.02 2.853(6) 161.4 1_564
N3 H3 F1 0.86 2.42 3.172(4) 146.4 1_564
